data_1542071
loop_
_publ_author_name
'Pistorius, C.W.F.T.'
'Clark, J.B.'

_publ_section_title
;
 Effect of pressure on the polymorphism and melting points of the thallous
 halides
;
_journal_name_full 'Physical Review (1,1893-132,1963/141,1966-188,1969)'
_journal_page_first 692
_journal_page_last 699
_journal_volume 173
_journal_year 1968
_chemical_formula_sum 'F Tl'
_chemical_name_systematic 'Tl F'
_space_group_IT_number 139
_symmetry_space_group_name_Hall '-I 4 2'
_symmetry_space_group_name_H-M 'I 4/m m m'
_cell_angle_alpha 90
_cell_angle_beta 90
_cell_angle_gamma 90
_cell_formula_units_Z 2
_cell_length_a 3.771
_cell_length_b 3.771
_cell_length_c 6.115
_cell_volume 86.958
_citation_journal_id_ASTM PHRVAO
_cod_data_source_file Pistorius_PHRVAO_1968_752.cif
_cod_data_source_block F1Tl1
_cod_original_cell_volume 86.95799
_cod_original_formula_sum 'F1 Tl1'
_cod_database_code 1542071

loop_
_symmetry_equiv_pos_as_xyz
x,y,z
-y,x,z
-x,-y,z
y,-x,z
x,-y,-z
y,x,-z
-x,y,-z
-y,-x,-z
-x,-y,-z
y,-x,-z
x,y,-z
-y,x,-z
-x,y,z
-y,-x,z
x,-y,z
y,x,z
x+1/2,y+1/2,z+1/2
-y+1/2,x+1/2,z+1/2
-x+1/2,-y+1/2,z+1/2
y+1/2,-x+1/2,z+1/2
x+1/2,-y+1/2,-z+1/2
y+1/2,x+1/2,-z+1/2
-x+1/2,y+1/2,-z+1/2
-y+1/2,-x+1/2,-z+1/2
-x+1/2,-y+1/2,-z+1/2
y+1/2,-x+1/2,-z+1/2
x+1/2,y+1/2,-z+1/2
-y+1/2,x+1/2,-z+1/2
-x+1/2,y+1/2,z+1/2
-y+1/2,-x+1/2,z+1/2
x+1/2,-y+1/2,z+1/2
y+1/2,x+1/2,z+1/2

loop_
_atom_site_label
_atom_site_type_symbol
_atom_site_fract_x
_atom_site_fract_y
_atom_site_fract_z
_atom_site_occupancy
_atom_site_U_iso_or_equiv
Tl1 Tl+1 0 0 0 1 0.0
F1 F-1 0 0 0.5 1 0.0
